data_9005779
loop_
_publ_author_name
'Ghose, S.'
'Hewat, A. W.'
'Marezio, M.'

_publ_section_title
;
 A neutron powder diffraction study of the crystal and
 magnetic structures of ilvaite from 305 K to 5 K - a mixed
 valence iron silicate with an electronic transition
 Sample: T = 5 K
;
_journal_name_full 'Physics and Chemistry of Minerals'
_journal_page_first 67
_journal_page_last 74
_journal_paper_doi 10.1007/BF00308007
_journal_volume 11
_journal_year 1984
_chemical_formula_sum 'Ca Fe2.925 H Mn0.075 O9 Si2'
_chemical_name_mineral Ilvaite
_space_group_IT_number 14
_symmetry_space_group_name_Hall '-P 2yab'
_symmetry_space_group_name_H-M 'P 1 21/a 1'
_cell_angle_alpha 90
_cell_angle_beta 90.234
_cell_angle_gamma 90
_cell_length_a 13.0229
_cell_length_b 8.7977
_cell_length_c 5.8428
_cell_formula_units_Z 4
_cell_volume 669.413
_database_code_amcsd 0007361
_diffrn_ambient_temperature 5
_exptl_crystal_density_diffrn 4.056
_cod_original_formula_sum 'Ca Fe2.925 Mn.075 Si2 O9 H'
_cod_database_code 9005779

loop_
_space_group_symop_operation_xyz
x,y,z
1/2+x,1/2-y,z
1/2-x,1/2+y,-z
-x,-y,-z

loop_
_atom_site_label
_atom_site_fract_x
_atom_site_fract_y
_atom_site_fract_z
_atom_site_occupancy
_atom_site_U_iso_or_equiv
Ca 0.81340 0.37050 0.73130 1.00000 0.02406
FeM11 0.88900 0.05540 0.01010 1.00000 0.00608
FeM12 0.88960 0.04700 0.49440 1.00000 0.00608
FeM2 0.94100 0.74380 0.24160 0.92500 0.00798
MnM2 0.94100 0.74380 0.24160 0.07500 0.00798
Si1 0.96490 0.36810 0.22230 1.00000 0.00709
Si2 0.67920 0.22910 0.25610 1.00000 0.00709
O1 0.01020 0.02850 0.73390 1.00000 0.01140
O21 0.93790 0.27310 0.01110 1.00000 0.01140
O22 0.93390 0.27250 0.48530 1.00000 0.01140
O5 0.58570 0.10300 0.26070 1.00000 0.01140
O6 0.60040 0.02600 0.75260 1.00000 0.01140
O3 0.77840 0.10860 0.26390 1.00000 0.01140
O41 0.66700 0.32800 0.01590 1.00000 0.01140
O42 0.67160 0.33680 0.47900 1.00000 0.01140
O7 0.79770 0.10510 0.73810 1.00000 0.01140
H 0.73360 0.06100 0.73860 1.00000 0.01874

loop_
_cod_related_entry_id
_cod_related_entry_database
_cod_related_entry_code
1 AMCSD 0007361
